data_7028110
loop_
_publ_author_name
'Clark, Howard C. S.'
'Fawcett, John'
'Holloway, John H.'
'Hope, Eric G.'
'Peck, Lee A.'
'Russell, David R.'

_publ_section_title
;
 Solution decomposition of platinum(II) fluoride cations; single-crystal
 structure of [Pt(PPh3)2(C6H4PPh2)][SbF6]\\times CD2Cl2
;
_journal_issue 7
_journal_name_full 'Journal of the Chemical Society, Dalton Transactions'
_journal_page_first 1249
_journal_paper_doi 10.1039/a709075g
_journal_year 1998
_chemical_formula_sum 'C55 H46 Cl2 F6 P3 Pt Sb'
_chemical_formula_weight 1301.57
_chemical_name_systematic ?
_space_group_IT_number 2
_symmetry_cell_setting triclinic
_symmetry_space_group_name_Hall '-P 1'
_symmetry_space_group_name_H-M 'P -1'
_atom_sites_solution_hydrogens geom
_atom_sites_solution_primary direct
_atom_sites_solution_secondary difmap
_audit_creation_method SHELXL
_cell_angle_alpha 89.61
_cell_angle_beta 74.43
_cell_angle_gamma 68.16
_cell_formula_units_Z 2
_cell_length_a 12.4960(10)
_cell_length_b 13.045(2)
_cell_length_c 17.469(2)
_cell_measurement_reflns_used 28
_cell_measurement_temperature 190(2)
_cell_measurement_theta_max 12.46
_cell_measurement_theta_min 6.62
_cell_volume 2532.4(5)
_computing_cell_refinement 'XSCANS (Fait, 1991)'
_computing_data_collection 'XSCANS (Fait, 1991)'
_computing_data_reduction 'XSCANS (Fait, 1991)'
_computing_molecular_graphics 'SHELXTL/PC ver5.0 (Sheldrick, 1996)'
_computing_publication_material 'SHELXTL/PC ver5.0 (Sheldrick, 1996)'
_computing_structure_refinement 'SHELXL-93 (Sheldrick, 1993)'
_computing_structure_solution 'SHELXS-86 (Sheldrick, 1990)'
_diffrn_ambient_temperature 190(2)
_diffrn_measurement_device 'Siemens P4 diffractometer'
_diffrn_measurement_method 'omega scans'
_diffrn_radiation_monochromator graphite
_diffrn_radiation_source 'fine-focus sealed tube'
_diffrn_radiation_type MoK\a
_diffrn_radiation_wavelength 0.71073
_diffrn_reflns_av_R_equivalents 0.0258
_diffrn_reflns_av_sigmaI/netI 0.0528
_diffrn_reflns_limit_h_max 14
_diffrn_reflns_limit_h_min -1
_diffrn_reflns_limit_k_max 15
_diffrn_reflns_limit_k_min -14
_diffrn_reflns_limit_l_max 20
_diffrn_reflns_limit_l_min -20
_diffrn_reflns_number 10035
_diffrn_reflns_theta_max 25.00
_diffrn_reflns_theta_min 2.59
_diffrn_standards_decay_% <2
_diffrn_standards_interval_count 100
_diffrn_standards_number 3
_exptl_absorpt_coefficient_mu 3.551
_exptl_absorpt_correction_T_max 0.991
_exptl_absorpt_correction_T_min 0.512
_exptl_absorpt_correction_type
;
semi-empirical based on psi scan data (XEMP; SHELXTL/PC ver5.0, 
Sheldrick, 1996)
;
_exptl_crystal_colour colourless
_exptl_crystal_density_diffrn 1.689
_exptl_crystal_description block
_exptl_crystal_F_000 1260
_exptl_crystal_size_max 0.71
_exptl_crystal_size_mid 0.22
_exptl_crystal_size_min 0.14
_refine_diff_density_max 1.622
_refine_diff_density_min -0.599
_refine_diff_density_rms 0.107
_refine_ls_extinction_method none
_refine_ls_goodness_of_fit_all 1.026
_refine_ls_goodness_of_fit_obs 1.048
_refine_ls_hydrogen_treatment constr
_refine_ls_matrix_type full
_refine_ls_number_parameters 613
_refine_ls_number_reflns 8605
_refine_ls_number_restraints 0
_refine_ls_restrained_S_all 1.027
_refine_ls_restrained_S_obs 1.048
_refine_ls_R_factor_all 0.0440
_refine_ls_R_factor_obs 0.0325
_refine_ls_shift/esd_max -0.001
_refine_ls_shift/esd_mean 0.000
_refine_ls_structure_factor_coef Fsqd
_refine_ls_weighting_details 'w=1/[\s^2^(Fo^2^)+(0.0270P)^2^+2.5932P] where P=(Fo^2^+2Fc^2^)/3'
_refine_ls_weighting_scheme calc
_refine_ls_wR_factor_all 0.0758
_refine_ls_wR_factor_obs 0.0711
_reflns_number_observed 7369
_reflns_number_total 8606
_reflns_observed_criterion >2sigma(I)
_cod_data_source_file g709075sup1.cif
_cod_data_source_block l
_cod_depositor_comments
;
The following automatic conversions were performed:

'_symmetry_cell_setting' value 'Triclinic' changed to 'triclinic'
according to /home/saulius/struct/CIF-dictionaries/cif_core.dic
dictionary named 'cif_core.dic' version 2.4.2 from 2011-04-26.

Automatic conversion script
Id: cif_fix_values 1891 2012-01-12 08:04:46Z andrius 

The following automatic conversions were performed:

'_refine_ls_weighting_scheme' value 'calc
w=1/[\s^2^(Fo^2^)+(0.0270P)^2^+2.5932P] where P=(Fo^2^+2Fc^2^)/3' was
changed to 'calc'. New tag '_refine_ls_weighting_details' was
created. The value of the new tag was set to
'w=1/[\s^2^(Fo^2^)+(0.0270P)^2^+2.5932P] where P=(Fo^2^+2Fc^2^)/3'.

Automatic conversion script
Id: cif_fix_values 3143 2015-03-26 13:38:13Z robertas 
;
_cod_original_sg_symbol_H-M P-1
_cod_database_code 7028110

loop_
_symmetry_equiv_pos_as_xyz
'x, y, z'
'-x, -y, -z'

loop_
_atom_site_aniso_label
_atom_site_aniso_U_11
_atom_site_aniso_U_22
_atom_site_aniso_U_33
_atom_site_aniso_U_23
_atom_site_aniso_U_13
_atom_site_aniso_U_12
Pt1 0.01607(10) 0.02123(10) 0.01891(9) 0.00045(6) -0.00407(7) -0.00657(7)
Sb1 0.0380(2) 0.0358(2) 0.0267(2) 0.00714(15) -0.0070(2) -0.0190(2)
P1 0.0182(7) 0.0257(6) 0.0226(6) -0.0009(5) -0.0029(5) -0.0089(5)
P2 0.0210(7) 0.0220(6) 0.0218(6) 0.0009(5) -0.0065(5) -0.0082(5)
P3 0.0179(6) 0.0251(6) 0.0215(6) 0.0023(5) -0.0050(5) -0.0067(5)
F1 0.073(3) 0.057(2) 0.044(2) 0.000(2) -0.021(2) -0.037(2)
F2 0.040(2) 0.060(2) 0.050(2) 0.012(2) -0.008(2) -0.027(2)
F3 0.072(3) 0.040(2) 0.067(2) 0.028(2) -0.029(2) -0.024(2)
F4 0.048(2) 0.089(3) 0.063(3) 0.020(2) 0.000(2) -0.034(2)
F5 0.050(2) 0.037(2) 0.052(2) 0.013(2) -0.019(2) -0.012(2)
F6 0.091(3) 0.071(3) 0.038(2) -0.001(2) -0.025(2) -0.034(2)
C11 0.015(3) 0.028(3) 0.028(3) 0.004(2) -0.008(2) -0.003(2)
C12 0.019(3) 0.025(2) 0.016(2) -0.003(2) -0.006(2) 0.003(2)
C13 0.026(3) 0.025(3) 0.033(3) 0.000(2) -0.010(2) -0.004(2)
C14 0.035(3) 0.030(3) 0.035(3) -0.006(2) -0.019(3) -0.002(2)
C15 0.039(3) 0.041(3) 0.022(3) -0.001(2) -0.007(2) -0.008(3)
C16 0.028(3) 0.033(3) 0.023(2) 0.003(2) -0.009(2) -0.006(2)
C21 0.026(3) 0.022(2) 0.023(2) 0.005(2) -0.006(2) -0.008(2)
C22 0.034(3) 0.029(3) 0.052(3) 0.008(2) -0.017(3) -0.008(3)
C23 0.053(4) 0.034(3) 0.052(4) 0.009(3) -0.026(3) -0.006(3)
C24 0.054(4) 0.025(3) 0.041(3) 0.001(2) -0.008(3) -0.007(3)
C25 0.046(4) 0.033(3) 0.043(3) 0.005(2) -0.010(3) -0.020(3)
C26 0.031(3) 0.032(3) 0.036(3) 0.003(2) -0.012(2) -0.009(2)
C31 0.022(3) 0.027(3) 0.023(2) 0.001(2) -0.009(2) -0.006(2)
C32 0.024(3) 0.032(3) 0.027(3) 0.004(2) -0.007(2) -0.011(2)
C33 0.030(3) 0.039(3) 0.031(3) 0.002(2) -0.006(2) -0.008(3)
C34 0.027(3) 0.037(3) 0.038(3) -0.004(2) -0.009(3) -0.005(3)
C35 0.032(3) 0.029(3) 0.038(3) 0.005(2) -0.011(3) 0.000(2)
C36 0.029(3) 0.029(3) 0.028(3) 0.003(2) -0.008(2) -0.009(2)
C41 0.023(3) 0.033(3) 0.028(3) 0.007(2) -0.009(2) -0.014(2)
C42 0.049(4) 0.043(3) 0.035(3) 0.007(2) -0.018(3) -0.023(3)
C43 0.065(5) 0.056(4) 0.033(3) 0.010(3) -0.026(3) -0.024(4)
C44 0.057(4) 0.047(4) 0.037(3) 0.019(3) -0.017(3) -0.017(3)
C45 0.042(4) 0.033(3) 0.054(4) 0.011(3) -0.015(3) -0.010(3)
C46 0.028(3) 0.032(3) 0.035(3) 0.003(2) -0.012(2) -0.006(2)
C51 0.022(3) 0.025(3) 0.036(3) 0.002(2) -0.010(2) -0.009(2)
C52 0.035(3) 0.033(3) 0.039(3) -0.004(2) -0.017(3) -0.005(3)
C53 0.055(4) 0.036(3) 0.078(5) 0.005(3) -0.039(4) -0.006(3)
C54 0.029(4) 0.047(4) 0.074(5) -0.020(4) -0.013(3) 0.000(3)
C55 0.033(4) 0.051(4) 0.056(4) -0.023(3) 0.006(3) -0.014(3)
C56 0.024(3) 0.038(3) 0.040(3) -0.006(2) -0.002(2) -0.018(3)
C61 0.029(3) 0.030(3) 0.026(3) 0.001(2) -0.011(2) -0.016(2)
C62 0.027(3) 0.042(3) 0.032(3) 0.005(2) -0.007(2) -0.017(3)
C63 0.037(4) 0.057(4) 0.044(3) 0.010(3) -0.014(3) -0.024(3)
C64 0.046(4) 0.068(4) 0.051(4) 0.014(3) -0.021(3) -0.039(4)
C65 0.066(5) 0.042(3) 0.058(4) 0.006(3) -0.024(4) -0.038(4)
C66 0.040(3) 0.033(3) 0.040(3) 0.002(2) -0.012(3) -0.021(3)
C71 0.013(2) 0.039(3) 0.022(2) -0.002(2) -0.001(2) -0.005(2)
C72 0.030(3) 0.056(4) 0.034(3) -0.002(3) -0.010(3) -0.021(3)
C73 0.039(4) 0.078(5) 0.044(4) 0.001(3) -0.020(3) -0.023(4)
C74 0.033(4) 0.092(6) 0.040(3) 0.020(3) -0.020(3) -0.015(4)
C75 0.037(4) 0.048(4) 0.048(4) 0.013(3) -0.015(3) -0.004(3)
C76 0.033(3) 0.041(3) 0.045(3) 0.010(3) -0.014(3) -0.016(3)
C81 0.029(3) 0.025(3) 0.025(2) -0.002(2) -0.007(2) -0.011(2)
C82 0.039(3) 0.034(3) 0.031(3) 0.003(2) -0.011(3) -0.019(3)
C83 0.074(5) 0.038(3) 0.031(3) 0.012(2) -0.017(3) -0.037(3)
C84 0.071(5) 0.029(3) 0.044(3) 0.006(3) -0.023(3) -0.020(3)
C85 0.049(4) 0.031(3) 0.043(3) -0.005(2) -0.020(3) -0.008(3)
C86 0.034(3) 0.032(3) 0.035(3) -0.003(2) -0.013(3) -0.009(3)
C91 0.025(3) 0.027(2) 0.025(3) -0.004(2) 0.001(2) -0.016(2)
C92 0.035(3) 0.030(3) 0.028(3) 0.003(2) -0.008(2) -0.016(3)
C93 0.060(4) 0.036(3) 0.024(3) 0.005(2) -0.004(3) -0.023(3)
C94 0.046(4) 0.044(3) 0.029(3) -0.009(2) 0.009(3) -0.022(3)
C95 0.032(3) 0.040(3) 0.039(3) -0.012(3) 0.002(3) -0.009(3)
C96 0.027(3) 0.035(3) 0.031(3) -0.004(2) -0.007(2) -0.005(2)
Cl8 0.0626(12) 0.0742(11) 0.0490(9) 0.0077(8) -0.0199(8) -0.0344(10)
Cl7 0.0849(15) 0.0943(14) 0.0562(11) -0.0085(10) -0.0183(10) -0.0528(13)
C1 0.086(6) 0.112(7) 0.054(4) 0.017(4) -0.026(4) -0.071(6)

loop_
_atom_site_label
_atom_site_type_symbol
_atom_site_fract_x
_atom_site_fract_y
_atom_site_fract_z
_atom_site_U_iso_or_equiv
_atom_site_thermal_displace_type
_atom_site_occupancy
_atom_site_calc_flag
_atom_site_refinement_flags
Pt1 Pt 0.06992(2) 0.254797(15) 0.195897(10) 0.01910(6) Uani 1 d .
Sb1 Sb -0.44100(3) 0.22384(3) 0.73835(2) 0.03253(10) Uani 1 d .
P1 P -0.09884(11) 0.21408(10) 0.24552(7) 0.0226(3) Uani 1 d .
P2 P 0.06593(11) 0.33782(10) 0.31440(7) 0.0215(3) Uani 1 d .
P3 P 0.22101(11) 0.28810(10) 0.10286(7) 0.0221(3) Uani 1 d .
F1 F -0.4499(4) 0.1568(3) 0.6473(2) 0.0536(9) Uani 1 d .
F2 F -0.2904(3) 0.2213(3) 0.6807(2) 0.0490(9) Uani 1 d .
F3 F -0.3656(4) 0.0848(3) 0.7705(2) 0.0575(10) Uani 1 d .
F4 F -0.5905(4) 0.2265(4) 0.7954(2) 0.0677(11) Uani 1 d .
F5 F -0.5152(3) 0.3634(3) 0.7055(2) 0.0471(9) Uani 1 d .
F6 F -0.4303(4) 0.2928(3) 0.8282(2) 0.0641(11) Uani 1 d .
C11 C 0.1696(4) 0.2364(4) 0.0304(3) 0.0249(11) Uani 1 d .
C12 C 0.0876(4) 0.1976(4) 0.0799(3) 0.0233(11) Uani 1 d .
C13 C 0.0410(5) 0.1379(4) 0.0430(3) 0.0297(12) Uani 1 d .
H13A H -0.0174(5) 0.1111(4) 0.0740(3) 0.080 Uiso 1 d R
C14 C 0.0771(5) 0.1188(4) -0.0401(3) 0.0345(13) Uani 1 d .
H14A H 0.0470(5) 0.0747(4) -0.0654(3) 0.080 Uiso 1 d R
C15 C 0.1584(5) 0.1597(5) -0.0880(3) 0.0366(13) Uani 1 d .
H15A H 0.1827(5) 0.1449(5) -0.1452(3) 0.080 Uiso 1 d R
C16 C 0.2062(5) 0.2200(4) -0.0520(3) 0.0296(12) Uani 1 d .
H16A H 0.2588(5) 0.2521(4) -0.0838(3) 0.080 Uiso 1 d R
C21 C 0.2082(5) 0.4293(4) 0.0907(3) 0.0244(11) Uani 1 d .
C22 C 0.1206(5) 0.4955(4) 0.0571(3) 0.0385(13) Uani 1 d .
H22A H 0.0697(5) 0.4660(4) 0.0403(3) 0.080 Uiso 1 d R
C23 C 0.1068(6) 0.6053(5) 0.0476(4) 0.047(2) Uani 1 d .
H23A H 0.0473(6) 0.6512(5) 0.0235(4) 0.080 Uiso 1 d R
C24 C 0.1790(6) 0.6470(4) 0.0729(3) 0.0434(15) Uani 1 d .
H24A H 0.1704(6) 0.7224(4) 0.0656(3) 0.080 Uiso 1 d R
C25 C 0.2644(6) 0.5824(4) 0.1068(3) 0.0399(14) Uani 1 d .
H25A H 0.3153(6) 0.6119(4) 0.1236(3) 0.080 Uiso 1 d R
C26 C 0.2795(5) 0.4722(4) 0.1161(3) 0.0331(12) Uani 1 d .
H26A H 0.3390(5) 0.4263(4) 0.1402(3) 0.080 Uiso 1 d R
C31 C 0.3797(4) 0.2026(4) 0.0797(3) 0.0246(11) Uani 1 d .
C32 C 0.4582(5) 0.2196(4) 0.0119(3) 0.0278(11) Uani 1 d .
H32A H 0.4297(5) 0.2831(4) -0.0161(3) 0.080 Uiso 1 d R
C33 C 0.5753(5) 0.1443(4) -0.0150(3) 0.0353(13) Uani 1 d .
H33A H 0.6287(5) 0.1557(4) -0.0622(3) 0.080 Uiso 1 d R
C34 C 0.6152(5) 0.0528(5) 0.0249(3) 0.0365(13) Uani 1 d .
H34A H 0.6971(5) 0.0007(5) 0.0058(3) 0.080 Uiso 1 d R
C35 C 0.5384(5) 0.0358(4) 0.0919(3) 0.0365(13) Uani 1 d .
H35A H 0.5669(5) -0.0278(4) 0.1199(3) 0.080 Uiso 1 d R
C36 C 0.4191(5) 0.1104(4) 0.1197(3) 0.0291(11) Uani 1 d .
H36A H 0.3658(5) 0.0990(4) 0.1668(3) 0.080 Uiso 1 d R
C41 C 0.0964(5) 0.2445(4) 0.3903(3) 0.0268(11) Uani 1 d .
C42 C 0.0907(6) 0.2818(5) 0.4666(3) 0.0392(14) Uani 1 d .
H42A H 0.0662(6) 0.3597(5) 0.4811(3) 0.080 Uiso 1 d R
C43 C 0.1167(6) 0.2064(5) 0.5223(3) 0.049(2) Uani 1 d .
H43A H 0.1112(6) 0.2323(5) 0.5751(3) 0.080 Uiso 1 d R
C44 C 0.1523(6) 0.0937(5) 0.5010(3) 0.047(2) Uani 1 d .
H44A H 0.1713(6) 0.0417(5) 0.5392(3) 0.080 Uiso 1 d R
C45 C 0.1613(6) 0.0566(5) 0.4257(4) 0.0438(15) Uani 1 d .
H45A H 0.1858(6) -0.0213(5) 0.4112(4) 0.080 Uiso 1 d R
C46 C 0.1340(5) 0.1309(4) 0.3701(3) 0.0331(12) Uani 1 d .
H46A H 0.1396(5) 0.1049(4) 0.3173(3) 0.080 Uiso 1 d R
C51 C -0.0767(5) 0.4550(4) 0.3544(3) 0.0274(11) Uani 1 d .
C52 C -0.1127(5) 0.5295(4) 0.2995(3) 0.0371(13) Uani 1 d .
H52A H -0.0633(5) 0.5155(4) 0.2450(3) 0.080 Uiso 1 d R
C53 C -0.2192(6) 0.6223(5) 0.3231(5) 0.056(2) Uani 1 d .
H53A H -0.2436(6) 0.6725(5) 0.2850(5) 0.080 Uiso 1 d R
C54 C -0.2896(6) 0.6417(5) 0.4013(4) 0.055(2) Uani 1 d .
H54A H -0.3634(6) 0.7059(5) 0.4175(4) 0.080 Uiso 1 d R
C55 C -0.2551(6) 0.5689(5) 0.4556(4) 0.051(2) Uani 1 d .
H55A H -0.3045(6) 0.5829(5) 0.5101(4) 0.080 Uiso 1 d R
C56 C -0.1489(5) 0.4751(4) 0.4321(3) 0.0338(12) Uani 1 d .
H56A H -0.1244(5) 0.4248(4) 0.4703(3) 0.080 Uiso 1 d R
C61 C 0.1776(5) 0.3984(4) 0.3111(3) 0.0266(11) Uani 1 d .
C62 C 0.2972(5) 0.3254(5) 0.2943(3) 0.0327(12) Uani 1 d .
H62A H 0.3181(5) 0.2474(5) 0.2822(3) 0.080 Uiso 1 d R
C63 C 0.3857(6) 0.3652(5) 0.2956(4) 0.0434(14) Uani 1 d .
H63A H 0.4679(6) 0.3143(5) 0.2849(4) 0.080 Uiso 1 d R
C64 C 0.3547(6) 0.4772(6) 0.3129(4) 0.048(2) Uani 1 d .
H64A H 0.4159(6) 0.5043(6) 0.3141(4) 0.080 Uiso 1 d R
C65 C 0.2370(6) 0.5499(5) 0.3288(4) 0.049(2) Uani 1 d .
H65A H 0.2160(6) 0.6278(5) 0.3409(4) 0.080 Uiso 1 d R
C66 C 0.1474(5) 0.5112(4) 0.3289(3) 0.0354(13) Uani 1 d .
H66A H 0.0652(5) 0.5620(4) 0.3397(3) 0.080 Uiso 1 d R
C71 C -0.2022(4) 0.2740(4) 0.1861(3) 0.0270(11) Uani 1 d .
C72 C -0.2711(5) 0.2239(5) 0.1656(3) 0.0384(14) Uani 1 d .
H72A H -0.2587(5) 0.1490(5) 0.1774(3) 0.080 Uiso 1 d R
C73 C -0.3583(6) 0.2819(6) 0.1296(4) 0.052(2) Uani 1 d .
H73A H -0.4071(6) 0.2467(6) 0.1164(4) 0.080 Uiso 1 d R
C74 C -0.3787(6) 0.3897(6) 0.1143(4) 0.056(2) Uani 1 d .
H74A H -0.4398(6) 0.4293(6) 0.0894(4) 0.080 Uiso 1 d R
C75 C -0.3106(6) 0.4404(5) 0.1339(4) 0.048(2) Uani 1 d .
H75A H -0.3229(6) 0.5153(5) 0.1221(4) 0.080 Uiso 1 d R
C76 C -0.2197(5) 0.3831(5) 0.1683(3) 0.0383(13) Uani 1 d .
H76A H -0.1709(5) 0.4184(5) 0.1815(3) 0.080 Uiso 1 d R
C81 C -0.0603(5) 0.0649(4) 0.2431(3) 0.0265(11) Uani 1 d .
C82 C -0.1483(5) 0.0239(4) 0.2767(3) 0.0330(12) Uani 1 d .
H82A H -0.2307(5) 0.0742(4) 0.2972(3) 0.080 Uiso 1 d R
C83 C -0.1151(6) -0.0910(5) 0.2783(3) 0.042(2) Uani 1 d .
H83A H -0.1763(6) -0.1190(5) 0.3013(3) 0.080 Uiso 1 d R
C84 C 0.0018(6) -0.1627(5) 0.2482(4) 0.047(2) Uani 1 d .
H84A H 0.0230(6) -0.2411(5) 0.2506(4) 0.080 Uiso 1 d R
C85 C 0.0896(6) -0.1219(4) 0.2157(3) 0.0414(14) Uani 1 d .
H85A H 0.1719(6) -0.1722(4) 0.1951(3) 0.080 Uiso 1 d R
C86 C 0.0584(5) -0.0086(4) 0.2123(3) 0.0340(12) Uani 1 d .
H86A H 0.1196(5) 0.0195(4) 0.1894(3) 0.080 Uiso 1 d R
C91 C -0.1999(5) 0.2618(4) 0.3469(3) 0.0257(11) Uani 1 d .
C92 C -0.1670(5) 0.2081(4) 0.4110(3) 0.0307(12) Uani 1 d .
H92A H -0.0896(5) 0.1489(4) 0.4017(3) 0.080 Uiso 1 d R
C93 C -0.2456(6) 0.2404(4) 0.4873(3) 0.0404(14) Uani 1 d .
H93A H -0.2228(6) 0.2018(4) 0.5310(3) 0.080 Uiso 1 d R
C94 C -0.3576(6) 0.3260(5) 0.5001(3) 0.0425(15) Uani 1 d .
H94A H -0.4122(6) 0.3466(5) 0.5531(3) 0.080 Uiso 1 d R
C95 C -0.3902(5) 0.3787(5) 0.4371(3) 0.0415(14) Uani 1 d .
H95A H -0.4677(5) 0.4379(5) 0.4464(3) 0.080 Uiso 1 d R
C96 C -0.3129(5) 0.3486(4) 0.3605(3) 0.0330(12) Uani 1 d .
H96A H -0.3358(5) 0.3873(4) 0.3169(3) 0.080 Uiso 1 d R
Cl8 Cl 0.5400(2) 0.0545(2) 0.28842(10) 0.0586(4) Uani 1 d .
Cl7 Cl 0.5441(2) 0.1180(2) 0.44596(11) 0.0732(6) Uani 1 d .
C1 C 0.4707(8) 0.0698(7) 0.3911(4) 0.073(2) Uani 1 d .
H1A H 0.4751(8) -0.0024(7) 0.4060(4) 0.080 Uiso 1 d R
H1B H 0.3872(8) 0.1176(7) 0.4031(4) 0.080 Uiso 1 d R

loop_
_atom_type_symbol
_atom_type_description
_atom_type_scat_dispersion_real
_atom_type_scat_dispersion_imag
_atom_type_scat_source
C C 0.0033 0.0016 'International Tables Vol C Tables 4.2.6.8 and 6.1.1.4'
H H 0.0000 0.0000 'International Tables Vol C Tables 4.2.6.8 and 6.1.1.4'
P P 0.1023 0.0942 'International Tables Vol C Tables 4.2.6.8 and 6.1.1.4'
Pt Pt -1.7033 8.3905 'International Tables Vol C Tables 4.2.6.8 and 6.1.1.4'
Cl Cl 0.1484 0.1585 'International Tables Vol C Tables 4.2.6.8 and 6.1.1.4'
F F 0.0171 0.0103 'International Tables Vol C Tables 4.2.6.8 and 6.1.1.4'
Sb Sb -0.5866 1.5461 'International Tables Vol C Tables 4.2.6.8 and 6.1.1.4'

loop_
_geom_angle_atom_site_label_1
_geom_angle_atom_site_label_2
_geom_angle_atom_site_label_3
_geom_angle
C12 Pt1 P1 91.00(14)
C12 Pt1 P3 68.42(15)
P1 Pt1 P3 158.54(4)
C12 Pt1 P2 170.33(14)
P1 Pt1 P2 97.50(4)
P3 Pt1 P2 102.59(4)
F4 Sb1 F3 90.5(2)
F4 Sb1 F2 179.9(2)
F3 Sb1 F2 89.5(2)
F4 Sb1 F1 90.7(2)
F3 Sb1 F1 90.8(2)
F2 Sb1 F1 89.3(2)
F4 Sb1 F6 90.4(2)
F3 Sb1 F6 89.9(2)
F2 Sb1 F6 89.7(2)
F1 Sb1 F6 178.7(2)
F4 Sb1 F5 90.0(2)
F3 Sb1 F5 179.4(2)
F2 Sb1 F5 89.9(2)
F1 Sb1 F5 89.2(2)
F6 Sb1 F5 90.0(2)
C71 P1 C81 109.9(2)
C71 P1 C91 101.1(2)
C81 P1 C91 101.2(2)
C71 P1 Pt1 108.7(2)
C81 P1 Pt1 111.5(2)
C91 P1 Pt1 123.5(2)
C41 P2 C51 110.3(2)
C41 P2 C61 99.2(2)
C51 P2 C61 103.1(2)
C41 P2 Pt1 114.8(2)
C51 P2 Pt1 110.3(2)
C61 P2 Pt1 118.1(2)
C11 P3 C21 111.6(2)
C11 P3 C31 104.8(2)
C21 P3 C31 107.1(2)
C11 P3 Pt1 84.7(2)
C21 P3 Pt1 119.5(2)
C31 P3 Pt1 125.0(2)
C16 C11 C12 124.9(5)
C16 C11 P3 133.5(4)
C12 C11 P3 101.1(3)
C13 C12 C11 117.1(4)
C13 C12 Pt1 138.1(4)
C11 C12 Pt1 104.8(3)
C12 C13 C14 119.5(5)
C13 C14 C15 122.0(5)
C16 C15 C14 119.3(5)
C11 C16 C15 117.2(5)
C26 C21 C22 120.4(5)
C26 C21 P3 121.7(4)
C22 C21 P3 117.9(4)
C21 C22 C23 119.6(5)
C24 C23 C22 119.4(6)
C25 C24 C23 121.2(5)
C24 C25 C26 119.9(6)
C21 C26 C25 119.6(5)
C36 C31 C32 120.3(5)
C36 C31 P3 120.2(4)
C32 C31 P3 118.5(4)
C33 C32 C31 119.8(5)
C34 C33 C32 120.2(5)
C33 C34 C35 120.3(5)
C34 C35 C36 120.5(5)
C31 C36 C35 119.0(5)
C46 C41 C42 118.9(5)
C46 C41 P2 118.7(4)
C42 C41 P2 122.3(4)
C43 C42 C41 120.0(5)
C44 C43 C42 119.9(5)
C45 C44 C43 120.2(5)
C44 C45 C46 120.5(5)
C45 C46 C41 120.5(5)
C56 C51 C52 119.1(5)
C56 C51 P2 125.7(4)
C52 C51 P2 115.2(4)
C53 C52 C51 120.4(6)
C54 C53 C52 119.7(6)
C55 C54 C53 120.3(6)
C54 C55 C56 120.3(6)
C51 C56 C55 120.2(6)
C66 C61 C62 119.5(5)
C66 C61 P2 123.2(4)
C62 C61 P2 117.1(4)
C63 C62 C61 120.1(5)
C64 C63 C62 119.8(6)
C65 C64 C63 120.5(6)
C64 C65 C66 120.3(5)
C61 C66 C65 119.8(6)
C72 C71 C76 119.3(5)
C72 C71 P1 124.1(4)
C76 C71 P1 116.2(4)
C71 C72 C73 119.8(6)
C74 C73 C72 121.3(6)
C75 C74 C73 119.6(6)
C74 C75 C76 120.5(6)
C75 C76 C71 119.4(6)
C82 C81 C86 119.4(5)
C82 C81 P1 120.1(4)
C86 C81 P1 120.4(4)
C81 C82 C83 119.0(5)
C84 C83 C82 121.3(6)
C83 C84 C85 119.7(5)
C84 C85 C86 119.9(6)
C85 C86 C81 120.7(6)
C92 C91 C96 119.4(5)
C92 C91 P1 119.8(4)
C96 C91 P1 120.8(4)
C93 C92 C91 120.0(5)
C92 C93 C94 120.2(5)
C95 C94 C93 119.9(5)
C94 C95 C96 121.0(6)
C95 C96 C91 119.5(5)
Cl8 C1 Cl7 112.0(4)

loop_
_geom_bond_atom_site_label_1
_geom_bond_atom_site_label_2
_geom_bond_distance
Pt1 C12 2.090(4)
Pt1 P1 2.3079(13)
Pt1 P3 2.3126(13)
Pt1 P2 2.3229(12)
Sb1 F4 1.854(4)
Sb1 F3 1.869(3)
Sb1 F2 1.869(3)
Sb1 F1 1.869(3)
Sb1 F6 1.874(3)
Sb1 F5 1.876(3)
P1 C71 1.820(5)
P1 C81 1.820(5)
P1 C91 1.829(5)
P2 C41 1.813(5)
P2 C51 1.822(5)
P2 C61 1.830(5)
P3 C11 1.800(5)
P3 C21 1.804(5)
P3 C31 1.808(5)
C11 C16 1.381(7)
C11 C12 1.398(7)
C12 C13 1.381(7)
C13 C14 1.395(7)
C14 C15 1.400(8)
C15 C16 1.389(8)
C21 C26 1.376(7)
C21 C22 1.387(7)
C22 C23 1.392(8)
C23 C24 1.374(9)
C24 C25 1.365(8)
C25 C26 1.393(7)
C31 C36 1.383(7)
C31 C32 1.395(7)
C32 C33 1.377(7)
C33 C34 1.376(8)
C34 C35 1.376(8)
C35 C36 1.394(7)
C41 C46 1.394(7)
C41 C42 1.397(7)
C42 C43 1.393(8)
C43 C44 1.390(8)
C44 C45 1.365(8)
C45 C46 1.385(8)
C51 C56 1.378(7)
C51 C52 1.400(7)
C52 C53 1.386(8)
C53 C54 1.376(10)
C54 C55 1.376(10)
C55 C56 1.391(8)
C61 C66 1.391(7)
C61 C62 1.391(7)
C62 C63 1.391(8)
C63 C64 1.377(9)
C64 C65 1.373(9)
C65 C66 1.388(8)
C71 C72 1.373(7)
C71 C76 1.403(7)
C72 C73 1.381(8)
C73 C74 1.370(9)
C74 C75 1.363(9)
C75 C76 1.393(8)
C81 C82 1.388(7)
C81 C86 1.388(7)
C82 C83 1.400(7)
C83 C84 1.366(9)
C84 C85 1.380(9)
C85 C86 1.386(7)
C91 C92 1.391(7)
C91 C96 1.403(7)
C92 C93 1.385(7)
C93 C94 1.388(8)
C94 C95 1.368(8)
C95 C96 1.382(7)
Cl8 C1 1.746(7)
Cl7 C1 1.751(7)
